data_2231286
loop_
_publ_author_name
'Yue, Caihong'
'Wu, Qingkun'
'Yin, Handong'

_publ_section_title
;
 Bis(acetohydroxamato-\k^2^<i>O</i>,<i>O</i>')diphenyltin(IV)
;
_journal_coeditor_code RZ2612
_journal_issue 8
_journal_name_full 'Acta Crystallographica Section E'
_journal_page_first m1034
_journal_paper_doi 10.1107/S160053681102558X
_journal_volume 67
_journal_year 2011
_chemical_formula_iupac '[Sn (C6 H5)2 (C2 H4 N O2)2]'
_chemical_formula_moiety 'C16 H18 N2 O4 Sn'
_chemical_formula_sum 'C16 H18 N2 O4 Sn'
_chemical_formula_weight 421.01
_chemical_name_systematic
;
Bis(acetohydroxamato-\k^2^<i>O</i>,<i>O</i>')diphenyltin(IV)
;
_space_group_IT_number 15
_symmetry_cell_setting monoclinic
_symmetry_space_group_name_Hall '-C 2yc'
_symmetry_space_group_name_H-M 'C 1 2/c 1'
_atom_sites_solution_hydrogens geom
_atom_sites_solution_primary direct
_atom_sites_solution_secondary difmap
_audit_creation_method SHELXL-97
_cell_angle_alpha 90.00
_cell_angle_beta 112.8420(10)
_cell_angle_gamma 90.00
_cell_formula_units_Z 4
_cell_length_a 18.7713(17)
_cell_length_b 10.2683(8)
_cell_length_c 9.8326(6)
_cell_measurement_reflns_used 2602
_cell_measurement_temperature 298(2)
_cell_measurement_theta_max 26.1785
_cell_measurement_theta_min 2.307
_cell_volume 1746.6(2)
_computing_cell_refinement 'SAINT (Siemens, 1996)'
_computing_data_collection 'SMART (Siemens, 1996)'
_computing_data_reduction 'SAINT (Siemens, 1996)'
_computing_molecular_graphics 'SHELXTL (Sheldrick, 2008)'
_computing_publication_material 'SHELXTL (Sheldrick, 2008)'
_computing_structure_refinement 'SHELXL97 (Sheldrick, 2008)'
_computing_structure_solution 'SHELXS97 (Sheldrick, 2008)'
_diffrn_ambient_temperature 298(2)
_diffrn_measured_fraction_theta_full 0.998
_diffrn_measured_fraction_theta_max 0.998
_diffrn_measurement_device_type 'Siemens SMART CCD area-detector'
_diffrn_measurement_method 'phi and omega scans'
_diffrn_radiation_monochromator graphite
_diffrn_radiation_source 'fine-focus sealed tube'
_diffrn_radiation_type MoK\a
_diffrn_radiation_wavelength 0.71073
_diffrn_reflns_av_R_equivalents 0.0481
_diffrn_reflns_av_sigmaI/netI 0.0409
_diffrn_reflns_limit_h_max 14
_diffrn_reflns_limit_h_min -22
_diffrn_reflns_limit_k_max 11
_diffrn_reflns_limit_k_min -12
_diffrn_reflns_limit_l_max 11
_diffrn_reflns_limit_l_min -11
_diffrn_reflns_number 4295
_diffrn_reflns_theta_full 25.02
_diffrn_reflns_theta_max 25.02
_diffrn_reflns_theta_min 2.31
_exptl_absorpt_coefficient_mu 1.483
_exptl_absorpt_correction_T_max 0.7659
_exptl_absorpt_correction_T_min 0.6027
_exptl_absorpt_correction_type multi-scan
_exptl_absorpt_process_details '(SADABS; Sheldrick, 1996)'
_exptl_crystal_colour colourless
_exptl_crystal_density_diffrn 1.601
_exptl_crystal_density_method 'not measured'
_exptl_crystal_description block
_exptl_crystal_F_000 840
_exptl_crystal_size_max 0.38
_exptl_crystal_size_mid 0.33
_exptl_crystal_size_min 0.19
_refine_diff_density_max 0.717
_refine_diff_density_min -0.937
_refine_ls_extinction_method none
_refine_ls_goodness_of_fit_ref 1.000
_refine_ls_hydrogen_treatment constr
_refine_ls_matrix_type full
_refine_ls_number_parameters 106
_refine_ls_number_reflns 1542
_refine_ls_number_restraints 0
_refine_ls_restrained_S_all 1.000
_refine_ls_R_factor_all 0.0377
_refine_ls_R_factor_gt 0.0304
_refine_ls_shift/su_max 0.000
_refine_ls_shift/su_mean 0.000
_refine_ls_structure_factor_coef Fsqd
_refine_ls_weighting_details 'calc w=1/[\s^2^(Fo^2^)+(0.0322P)^2^+6.1631P] where P=(Fo^2^+2Fc^2^)/3'
_refine_ls_weighting_scheme calc
_refine_ls_wR_factor_gt 0.0681
_refine_ls_wR_factor_ref 0.0767
_reflns_number_gt 1367
_reflns_number_total 1542
_reflns_threshold_expression I>2\s(I)
_cod_data_source_file rz2612.cif
_cod_data_source_block I
_cod_original_sg_symbol_H-M 'C 2/c'
_cod_database_code 2231286
_cod_database_fobs_code 2231286

loop_
_symmetry_equiv_pos_as_xyz
'x, y, z'
'-x, y, -z+1/2'
'x+1/2, y+1/2, z'
'-x+1/2, y+1/2, -z+1/2'
'-x, -y, -z'
'x, -y, z-1/2'
'-x+1/2, -y+1/2, -z'
'x+1/2, -y+1/2, z-1/2'

loop_
_atom_site_type_symbol
_atom_site_label
_atom_site_fract_x
_atom_site_fract_y
_atom_site_fract_z
_atom_site_U_iso_or_equiv
_atom_site_adp_type
_atom_site_calc_flag
_atom_site_refinement_flags
_atom_site_occupancy
_atom_site_symmetry_multiplicity
Sn Sn1 0.0000 0.27983(4) 0.2500 0.03426(15) Uani d S 1 2
O O1 -0.07784(14) 0.4550(3) 0.2287(3) 0.0377(6) Uani d . 1 1
O O2 -0.04374(15) 0.3345(3) 0.0264(3) 0.0399(6) Uani d . 1 1
N N1 -0.07653(16) 0.4552(3) 0.0036(3) 0.0371(7) Uani d . 1 1
H H1 -0.0874 0.4929 -0.0802 0.045 Uiso calc R 1 1
C C1 -0.0919(2) 0.5148(4) 0.1067(4) 0.0356(8) Uani d . 1 1
C C2 -0.1242(3) 0.6484(5) 0.0813(5) 0.0599(12) Uani d . 1 1
H H2A -0.1762 0.6467 0.0766 0.090 Uiso calc R 1 1
H H2B -0.1241 0.6812 -0.0101 0.090 Uiso calc R 1 1
H H2C -0.0932 0.7039 0.1608 0.090 Uiso calc R 1 1
C C3 0.0918(2) 0.1575(4) 0.2454(4) 0.0393(9) Uani d . 1 1
C C4 0.0752(3) 0.0355(5) 0.1751(5) 0.0591(12) Uani d . 1 1
H H4 0.0244 0.0061 0.1339 0.071 Uiso calc R 1 1
C C5 0.1343(4) -0.0411(6) 0.1669(7) 0.0833(19) Uani d . 1 1
H H5 0.1228 -0.1216 0.1200 0.100 Uiso calc R 1 1
C C6 0.2094(3) 0.0010(7) 0.2273(7) 0.0827(18) Uani d . 1 1
H H6 0.2485 -0.0494 0.2182 0.099 Uiso calc R 1 1
C C7 0.2269(3) 0.1177(6) 0.3013(6) 0.0710(15) Uani d . 1 1
H H7 0.2781 0.1450 0.3452 0.085 Uiso calc R 1 1
C C8 0.1685(2) 0.1946(5) 0.3103(5) 0.0506(11) Uani d . 1 1
H H8 0.1811 0.2731 0.3612 0.061 Uiso calc R 1 1

loop_
_atom_site_aniso_label
_atom_site_aniso_U_11
_atom_site_aniso_U_22
_atom_site_aniso_U_33
_atom_site_aniso_U_12
_atom_site_aniso_U_13
_atom_site_aniso_U_23
Sn1 0.0343(2) 0.0369(2) 0.0340(2) 0.000 0.01590(15) 0.000
O1 0.0429(14) 0.0422(16) 0.0321(13) 0.0038(12) 0.0190(11) 0.0018(11)
O2 0.0462(15) 0.0414(16) 0.0324(13) -0.0006(13) 0.0158(11) -0.0028(12)
N1 0.0322(16) 0.049(2) 0.0299(16) -0.0002(14) 0.0117(13) 0.0062(14)
C1 0.0300(18) 0.043(2) 0.0332(19) -0.0028(16) 0.0122(15) 0.0030(16)
C2 0.073(3) 0.055(3) 0.061(3) 0.019(3) 0.036(2) 0.015(2)
C3 0.040(2) 0.043(2) 0.0341(19) 0.0034(18) 0.0137(16) -0.0027(17)
C4 0.057(3) 0.051(3) 0.061(3) 0.003(2) 0.014(2) -0.017(2)
C5 0.089(4) 0.069(4) 0.087(4) 0.020(3) 0.029(3) -0.031(3)
C6 0.068(4) 0.091(5) 0.091(4) 0.033(3) 0.034(3) -0.012(4)
C7 0.043(3) 0.080(4) 0.087(4) 0.014(3) 0.022(2) 0.002(3)
C8 0.042(2) 0.046(3) 0.063(3) 0.0045(19) 0.019(2) -0.003(2)

loop_
_atom_type_symbol
_atom_type_description
_atom_type_scat_dispersion_real
_atom_type_scat_dispersion_imag
_atom_type_scat_source
C C 0.0033 0.0016 'International Tables Vol C Tables 4.2.6.8 and 6.1.1.4'
H H 0.0000 0.0000 'International Tables Vol C Tables 4.2.6.8 and 6.1.1.4'
N N 0.0061 0.0033 'International Tables Vol C Tables 4.2.6.8 and 6.1.1.4'
O O 0.0106 0.0060 'International Tables Vol C Tables 4.2.6.8 and 6.1.1.4'
Sn Sn -0.6537 1.4246 'International Tables Vol C Tables 4.2.6.8 and 6.1.1.4'

loop_
_geom_angle_atom_site_label_1
_geom_angle_atom_site_label_2
_geom_angle_atom_site_label_3
_geom_angle_site_symmetry_1
_geom_angle_site_symmetry_3
_geom_angle
O2 Sn1 O2 2 . 149.02(16)
O2 Sn1 C3 2 2 97.18(12)
O2 Sn1 C3 . 2 100.81(12)
O2 Sn1 C3 2 . 100.81(12)
O2 Sn1 C3 . . 97.18(12)
C3 Sn1 C3 2 . 108.4(2)
O2 Sn1 O1 2 2 73.53(10)
O2 Sn1 O1 . 2 82.02(10)
C3 Sn1 O1 2 2 162.29(13)
C3 Sn1 O1 . 2 88.41(13)
O2 Sn1 O1 2 . 82.02(10)
O2 Sn1 O1 . . 73.53(10)
C3 Sn1 O1 2 . 88.41(13)
C3 Sn1 O1 . . 162.29(13)
O1 Sn1 O1 2 . 75.54(13)
C1 O1 Sn1 . . 110.9(2)
N1 O2 Sn1 . . 112.5(2)
C1 N1 O2 . . 121.3(3)
C1 N1 H1 . . 119.4
O2 N1 H1 . . 119.4
O1 C1 N1 . . 118.3(4)
O1 C1 C2 . . 121.6(4)
N1 C1 C2 . . 120.1(3)
C1 C2 H2A . . 109.5
C1 C2 H2B . . 109.5
H2A C2 H2B . . 109.5
C1 C2 H2C . . 109.5
H2A C2 H2C . . 109.5
H2B C2 H2C . . 109.5
C8 C3 C4 . . 117.7(4)
C8 C3 Sn1 . . 122.0(3)
C4 C3 Sn1 . . 120.3(3)
C5 C4 C3 . . 120.2(5)
C5 C4 H4 . . 119.9
C3 C4 H4 . . 119.9
C6 C5 C4 . . 120.5(5)
C6 C5 H5 . . 119.7
C4 C5 H5 . . 119.7
C5 C6 C7 . . 119.9(5)
C5 C6 H6 . . 120.1
C7 C6 H6 . . 120.1
C6 C7 C8 . . 120.0(5)
C6 C7 H7 . . 120.0
C8 C7 H7 . . 120.0
C7 C8 C3 . . 121.5(5)
C7 C8 H8 . . 119.2
C3 C8 H8 . . 119.2

loop_
_geom_bond_atom_site_label_1
_geom_bond_atom_site_label_2
_geom_bond_site_symmetry_2
_geom_bond_distance
Sn1 O2 2 2.103(2)
Sn1 O2 . 2.103(2)
Sn1 C3 2 2.147(4)
Sn1 C3 . 2.147(4)
Sn1 O1 2 2.275(3)
Sn1 O1 . 2.275(3)
O1 C1 . 1.281(4)
O2 N1 . 1.363(4)
N1 C1 . 1.308(5)
N1 H1 . 0.8600
C1 C2 . 1.482(6)
C2 H2A . 0.9600
C2 H2B . 0.9600
C2 H2C . 0.9600
C3 C8 . 1.383(6)
C3 C4 . 1.406(6)
C4 C5 . 1.388(7)
C4 H4 . 0.9300
C5 C6 . 1.371(9)
C5 H5 . 0.9300
C6 C7 . 1.374(8)
C6 H6 . 0.9300
C7 C8 . 1.381(7)
C7 H7 . 0.9300
C8 H8 . 0.9300

loop_
_geom_hbond_atom_site_label_D
_geom_hbond_atom_site_label_H
_geom_hbond_atom_site_label_A
_geom_hbond_site_symmetry_A
_geom_hbond_distance_DH
_geom_hbond_distance_HA
_geom_hbond_distance_DA
_geom_hbond_angle_DHA
N1 H1 O1 6_565 0.86 2.03 2.847(4) 159

loop_
_geom_torsion_atom_site_label_1
_geom_torsion_atom_site_label_2
_geom_torsion_atom_site_label_3
_geom_torsion_atom_site_label_4
_geom_torsion_site_symmetry_1
_geom_torsion
O2 Sn1 O1 C1 2 144.7(2)
O2 Sn1 O1 C1 . -16.0(2)
C3 Sn1 O1 C1 2 -117.8(3)
C3 Sn1 O1 C1 . 44.1(5)
O1 Sn1 O1 C1 2 69.8(2)
O2 Sn1 O2 N1 2 -24.99(19)
C3 Sn1 O2 N1 2 99.4(2)
C3 Sn1 O2 N1 . -150.2(2)
O1 Sn1 O2 N1 2 -62.9(2)
O1 Sn1 O2 N1 . 14.3(2)
Sn1 O2 N1 C1 . -12.8(4)
Sn1 O1 C1 N1 . 15.1(4)
Sn1 O1 C1 C2 . -164.6(3)
O2 N1 C1 O1 . -2.5(5)
O2 N1 C1 C2 . 177.2(3)
O2 Sn1 C3 C8 2 -46.9(4)
O2 Sn1 C3 C8 . 107.8(4)
C3 Sn1 C3 C8 2 -148.3(4)
O1 Sn1 C3 C8 2 26.0(4)
O1 Sn1 C3 C8 . 50.8(6)
O2 Sn1 C3 C4 2 133.1(4)
O2 Sn1 C3 C4 . -72.2(4)
C3 Sn1 C3 C4 2 31.7(3)
O1 Sn1 C3 C4 2 -154.0(4)
O1 Sn1 C3 C4 . -129.2(4)
C8 C3 C4 C5 . -2.7(7)
Sn1 C3 C4 C5 . 177.3(4)
C3 C4 C5 C6 . 0.1(9)
C4 C5 C6 C7 . 2.3(10)
C5 C6 C7 C8 . -2.2(10)
C6 C7 C8 C3 . -0.4(9)
C4 C3 C8 C7 . 2.8(7)
Sn1 C3 C8 C7 . -177.2(4)
